data_7057859
loop_
_publ_author_name
'Patra, Lakshman'
'Das, Sangita'
'Gharami, Saswati'
'Aich, Krishnendu'
'Mondal, Tapan Kumar'

_publ_section_title
;
 A new multi-analyte fluorogenic sensor for efficient detection of Al3+and
 Zn2+ions based on ESIPT and CHEF features
;
_journal_issue 23
_journal_name_full 'New Journal of Chemistry'
_journal_page_first 19076
_journal_paper_doi 10.1039/C8NJ03191F
_journal_volume 42
_journal_year 2018
_chemical_formula_sum 'C20 H17 N O2'
_chemical_formula_weight 303.35
_space_group_crystal_system orthorhombic
_space_group_IT_number 29
_space_group_name_Hall 'P 2c -2ac'
_space_group_name_H-M_alt 'P c a 21'
_symmetry_space_group_name_Hall 'P 2c -2ac'
_symmetry_space_group_name_H-M 'P c a 21'
_atom_sites_solution_hydrogens mixed
_audit_creation_method SHELXL-2016/6
_audit_update_record
;
2018-10-09 deposited with the CCDC.
2018-10-24 downloaded from the CCDC.
;
_cell_angle_alpha 90
_cell_angle_beta 90
_cell_angle_gamma 90
_cell_formula_units_Z 4
_cell_length_a 13.8678(10)
_cell_length_b 13.8895(10)
_cell_length_c 8.3340(6)
_cell_measurement_reflns_used 6231
_cell_measurement_temperature 293(2)
_cell_measurement_theta_max 22.00
_cell_measurement_theta_min 2.20
_cell_volume 1605.3(2)
_computing_cell_refinement 'APEX3 v2017.3-0 (Bruker AXS)'
_computing_data_collection 'APEX3 v2017.3-0 (Bruker AXS)'
_computing_data_reduction 'SAINT V8.37A (Bruker AXS Inc., 2015)'
_computing_molecular_graphics 'ORTEP-III (1.0.3) (Farrugia, 2012)'
_computing_publication_material 'Platon (Spek, 2009)'
_computing_structure_refinement 'SHELXL-2016/6 (Sheldrick, 2016)'
_computing_structure_solution 'SHELXT 2014/5 (Sheldrick, 2014)'
_diffrn_ambient_temperature 293(2)
_diffrn_measured_fraction_theta_full 0.985
_diffrn_measured_fraction_theta_max 0.968
_diffrn_measurement_device_type 'Bruker D8 - QUEST'
_diffrn_measurement_method 'omega/phi scan'
_diffrn_radiation_type MoK\a
_diffrn_radiation_wavelength 0.71073
_diffrn_reflns_av_R_equivalents 0.0622
_diffrn_reflns_av_unetI/netI 0.0477
_diffrn_reflns_Laue_measured_fraction_full 0.985
_diffrn_reflns_Laue_measured_fraction_max 0.968
_diffrn_reflns_limit_h_max 16
_diffrn_reflns_limit_h_min -16
_diffrn_reflns_limit_k_max 16
_diffrn_reflns_limit_k_min -16
_diffrn_reflns_limit_l_max 10
_diffrn_reflns_limit_l_min -10
_diffrn_reflns_number 17077
_diffrn_reflns_point_group_measured_fraction_full 0.988
_diffrn_reflns_point_group_measured_fraction_max 0.966
_diffrn_reflns_theta_full 25.242
_diffrn_reflns_theta_max 25.643
_diffrn_reflns_theta_min 2.075
_diffrn_source 'fine-focuse sealed tube'
_exptl_absorpt_coefficient_mu 0.081
_exptl_absorpt_correction_T_max 0.992
_exptl_absorpt_correction_T_min 0.981
_exptl_absorpt_correction_type multi-scan
_exptl_absorpt_process_details Sadabs
_exptl_crystal_colour yellow
_exptl_crystal_density_diffrn 1.255
_exptl_crystal_description block
_exptl_crystal_F_000 640
_exptl_crystal_size_max 0.14
_exptl_crystal_size_mid 0.10
_exptl_crystal_size_min 0.07
_refine_diff_density_max 0.143
_refine_diff_density_min -0.170
_refine_diff_density_rms 0.044
_refine_ls_extinction_method none
_refine_ls_goodness_of_fit_ref 0.995
_refine_ls_hydrogen_treatment mixed
_refine_ls_matrix_type full
_refine_ls_number_parameters 216
_refine_ls_number_reflns 2937
_refine_ls_number_restraints 1
_refine_ls_restrained_S_all 0.995
_refine_ls_R_factor_all 0.0739
_refine_ls_R_factor_gt 0.0493
_refine_ls_shift/su_max 0.000
_refine_ls_shift/su_mean 0.000
_refine_ls_structure_factor_coef Fsqd
_refine_ls_weighting_details 'w=1/[\s^2^(Fo^2^)+(0.0781P)^2^] where P=(Fo^2^+2Fc^2^)/3'
_refine_ls_weighting_scheme calc
_refine_ls_wR_factor_gt 0.1184
_refine_ls_wR_factor_ref 0.1314
_reflns_Friedel_coverage 0.857
_reflns_Friedel_fraction_full 0.991
_reflns_Friedel_fraction_max 0.964
_reflns_number_gt 2143
_reflns_number_total 2937
_reflns_threshold_expression 'I > 2\s(I)'
_cod_data_source_file c8nj03191f2.cif
_cod_data_source_block shelx
_cod_depositor_comments 'Adding full bibliography for 7057859.cif.'
_cod_database_code 7057859
_shelx_shelxl_version_number 2016/6
_shelx_space_group_comment
;
The symmetry employed for this shelxl refinement is uniquely defined
by the following loop, which should always be used as a source of
symmetry information in preference to the above space-group names.
They are only intended as comments.
;

loop_
_space_group_symop_operation_xyz
'x, y, z'
'-x, -y, z+1/2'
'-x+1/2, y, z+1/2'
'x+1/2, -y, z'

loop_
_atom_site_label
_atom_site_type_symbol
_atom_site_fract_x
_atom_site_fract_y
_atom_site_fract_z
_atom_site_U_iso_or_equiv
_atom_site_adp_type
_atom_site_occupancy
_atom_site_site_symmetry_order
_atom_site_calc_flag
_atom_site_refinement_flags_posn
_atom_site_refinement_flags_adp
O2 O 0.93987(19) 0.38178(19) 0.3228(3) 0.0597(8) Uani 1 1 d . .
O1 O 0.9325(2) 0.5538(2) 0.0207(4) 0.0660(8) Uani 1 1 d . .
N1 N 0.7962(2) 0.4573(2) 0.1714(4) 0.0434(8) Uani 1 1 d . .
C1 C 0.8407(3) 0.5838(3) -0.0048(4) 0.0476(9) Uani 1 1 d . .
C2 C 0.8178(3) 0.6630(3) -0.0992(5) 0.0554(10) Uani 1 1 d . .
H2 H 0.866505 0.698655 -0.147829 0.067 Uiso 1 1 calc R U
C3 C 0.7234(3) 0.6883(3) -0.1204(5) 0.0584(10) Uani 1 1 d . .
H3 H 0.708874 0.741214 -0.184351 0.070 Uiso 1 1 calc R U
C4 C 0.6476(3) 0.6369(3) -0.0489(4) 0.0521(10) Uani 1 1 d . .
C5 C 0.5451(3) 0.6648(3) -0.0771(6) 0.0784(14) Uani 1 1 d . .
H5A H 0.542862 0.719598 -0.147191 0.118 Uiso 1 1 calc R U
H5B H 0.511321 0.611987 -0.125635 0.118 Uiso 1 1 calc R U
H5C H 0.515313 0.680758 0.023374 0.118 Uiso 1 1 calc R U
C6 C 0.6720(3) 0.5597(3) 0.0482(5) 0.0485(9) Uani 1 1 d . .
H6 H 0.623552 0.525030 0.099366 0.058 Uiso 1 1 calc R U
C7 C 0.7674(3) 0.5335(2) 0.0701(4) 0.0434(9) Uani 1 1 d . .
C8 C 0.7434(3) 0.3897(2) 0.2354(5) 0.0463(8) Uani 1 1 d . .
H8 H 0.677690 0.389342 0.213438 0.056 Uiso 1 1 calc R U
C9 C 0.7807(3) 0.3177(2) 0.3354(4) 0.0456(9) Uani 1 1 d . .
C10 C 0.8814(3) 0.3160(3) 0.3753(4) 0.0500(9) Uani 1 1 d . .
C11 C 0.9120(3) 0.2391(3) 0.4725(5) 0.0637(11) Uani 1 1 d . .
H11 H 0.976105 0.236621 0.504956 0.076 Uiso 1 1 calc R U
C12 C 0.8510(3) 0.1686(3) 0.5204(5) 0.0623(11) Uani 1 1 d . .
H12 H 0.875549 0.117808 0.580655 0.075 Uiso 1 1 calc R U
C13 C 0.7522(3) 0.1688(2) 0.4831(5) 0.0530(10) Uani 1 1 d . .
C14 C 0.7194(3) 0.2443(3) 0.3931(4) 0.0505(9) Uani 1 1 d . .
H14 H 0.653981 0.247465 0.368865 0.061 Uiso 1 1 calc R U
C15 C 0.6886(4) 0.0907(3) 0.5420(5) 0.0618(11) Uani 1 1 d . .
C16 C 0.6005(4) 0.1094(3) 0.6085(6) 0.0732(13) Uani 1 1 d . .
H16 H 0.577517 0.172304 0.611035 0.088 Uiso 1 1 calc R U
C17 C 0.5445(4) 0.0352(4) 0.6726(7) 0.0948(17) Uani 1 1 d . .
H17 H 0.484774 0.048910 0.718024 0.114 Uiso 1 1 calc R U
C18 C 0.5772(6) -0.0574(4) 0.6688(8) 0.101(2) Uani 1 1 d . .
H18 H 0.540853 -0.106535 0.714436 0.121 Uiso 1 1 calc R U
C20 C 0.6636(7) -0.0775(4) 0.5976(8) 0.107(2) Uani 1 1 d . .
H20 H 0.684602 -0.140938 0.591096 0.128 Uiso 1 1 calc R U
C21 C 0.7197(4) -0.0055(3) 0.5358(7) 0.0862(16) Uani 1 1 d . .
H21 H 0.778859 -0.020287 0.489373 0.103 Uiso 1 1 calc R U
H1N1 H 0.856(3) 0.453(3) 0.204(6) 0.069(14) Uiso 1 1 d . .
H1O1 H 0.973(4) 0.577(4) -0.052(7) 0.098(19) Uiso 1 1 d . .

loop_
_atom_site_aniso_label
_atom_site_aniso_U_11
_atom_site_aniso_U_22
_atom_site_aniso_U_33
_atom_site_aniso_U_23
_atom_site_aniso_U_13
_atom_site_aniso_U_12
O2 0.0427(17) 0.0698(17) 0.0664(17) 0.0039(14) -0.0049(13) -0.0003(14)
O1 0.0424(18) 0.0805(19) 0.075(2) 0.0152(18) 0.0069(15) 0.0021(15)
N1 0.0373(19) 0.0496(18) 0.0435(17) -0.0039(14) -0.0079(14) 0.0032(15)
C1 0.041(2) 0.053(2) 0.048(2) -0.0046(17) 0.0012(17) 0.0001(16)
C2 0.057(3) 0.054(2) 0.055(2) 0.000(2) 0.0066(19) -0.0058(18)
C3 0.061(3) 0.052(2) 0.061(3) 0.0053(19) -0.001(2) 0.005(2)
C4 0.054(3) 0.052(2) 0.050(2) -0.0022(17) 0.0011(18) 0.0062(19)
C5 0.056(3) 0.086(3) 0.094(4) 0.021(3) 0.000(2) 0.019(2)
C6 0.045(2) 0.053(2) 0.047(2) -0.0002(17) 0.0002(18) -0.0003(17)
C7 0.049(2) 0.0447(18) 0.0365(18) -0.0066(15) -0.0003(16) 0.0016(16)
C8 0.043(2) 0.0511(19) 0.0451(19) -0.0051(16) -0.0032(17) -0.0023(18)
C9 0.046(2) 0.0476(18) 0.044(2) -0.0035(16) -0.0048(17) 0.0045(16)
C10 0.046(2) 0.058(2) 0.047(2) -0.0054(19) -0.0038(18) 0.0045(18)
C11 0.051(2) 0.074(3) 0.066(3) 0.003(2) -0.012(2) 0.014(2)
C12 0.068(3) 0.056(2) 0.062(3) 0.006(2) -0.003(2) 0.011(2)
C13 0.061(3) 0.0486(19) 0.049(2) -0.0021(18) -0.0035(19) 0.0020(19)
C14 0.050(2) 0.053(2) 0.048(2) -0.0036(18) -0.0032(18) 0.0002(18)
C15 0.082(3) 0.052(2) 0.052(2) 0.0000(19) -0.012(2) -0.006(2)
C16 0.079(4) 0.063(3) 0.078(3) 0.000(2) -0.002(3) -0.016(2)
C17 0.085(4) 0.100(4) 0.099(4) 0.008(3) -0.006(3) -0.033(3)
C18 0.128(6) 0.076(4) 0.099(4) 0.023(3) -0.034(4) -0.044(4)
C20 0.150(7) 0.054(3) 0.115(5) 0.009(3) -0.028(5) -0.014(4)
C21 0.112(5) 0.052(2) 0.094(4) 0.005(3) -0.003(3) 0.006(3)

loop_
_atom_type_symbol
_atom_type_description
_atom_type_scat_dispersion_real
_atom_type_scat_dispersion_imag
_atom_type_scat_source
C C 0.0033 0.0016 'International Tables Vol C Tables 4.2.6.8 and 6.1.1.4'
H H 0.0000 0.0000 'International Tables Vol C Tables 4.2.6.8 and 6.1.1.4'
N N 0.0061 0.0033 'International Tables Vol C Tables 4.2.6.8 and 6.1.1.4'
O O 0.0106 0.0060 'International Tables Vol C Tables 4.2.6.8 and 6.1.1.4'

loop_
_geom_angle_atom_site_label_1
_geom_angle_atom_site_label_2
_geom_angle_atom_site_label_3
_geom_angle
C1 O1 H1O1 112(3)
C8 N1 C7 128.7(3)
C8 N1 H1N1 111(3)
C7 N1 H1N1 121(3)
O1 C1 C7 117.6(3)
O1 C1 C2 123.2(3)
C7 C1 C2 119.2(3)
C3 C2 C1 119.7(4)
C3 C2 H2 120.2
C1 C2 H2 120.2
C2 C3 C4 122.1(4)
C2 C3 H3 118.9
C4 C3 H3 118.9
C6 C4 C3 117.3(4)
C6 C4 C5 121.7(4)
C3 C4 C5 121.0(4)
C4 C5 H5A 109.5
C4 C5 H5B 109.5
H5A C5 H5B 109.5
C4 C5 H5C 109.5
H5A C5 H5C 109.5
H5B C5 H5C 109.5
C7 C6 C4 120.9(4)
C7 C6 H6 119.5
C4 C6 H6 119.5
C6 C7 C1 120.6(3)
C6 C7 N1 123.2(3)
C1 C7 N1 116.2(3)
N1 C8 C9 123.4(4)
N1 C8 H8 118.3
C9 C8 H8 118.3
C8 C9 C14 119.8(3)
C8 C9 C10 120.5(3)
C14 C9 C10 119.6(3)
O2 C10 C11 122.7(4)
O2 C10 C9 121.2(3)
C11 C10 C9 116.1(3)
C12 C11 C10 122.1(4)
C12 C11 H11 119.0
C10 C11 H11 119.0
C11 C12 C13 122.8(4)
C11 C12 H12 118.6
C13 C12 H12 118.6
C14 C13 C12 116.6(4)
C14 C13 C15 123.1(4)
C12 C13 C15 120.3(3)
C13 C14 C9 122.7(4)
C13 C14 H14 118.6
C9 C14 H14 118.6
C16 C15 C21 118.0(4)
C16 C15 C13 121.8(4)
C21 C15 C13 120.1(5)
C15 C16 C17 120.8(5)
C15 C16 H16 119.6
C17 C16 H16 119.6
C18 C17 C16 120.1(7)
C18 C17 H17 119.9
C16 C17 H17 119.9
C17 C18 C20 119.6(6)
C17 C18 H18 120.2
C20 C18 H18 120.2
C21 C20 C18 120.9(5)
C21 C20 H20 119.6
C18 C20 H20 119.6
C20 C21 C15 120.5(6)
C20 C21 H21 119.8
C15 C21 H21 119.8

loop_
_geom_bond_atom_site_label_1
_geom_bond_atom_site_label_2
_geom_bond_distance
O2 C10 1.297(5)
O1 C1 1.356(5)
O1 H1O1 0.89(6)
N1 C8 1.305(5)
N1 C7 1.411(5)
N1 H1N1 0.88(5)
C1 C7 1.383(5)
C1 C2 1.389(5)
C2 C3 1.368(6)
C2 H2 0.9300
C3 C4 1.403(6)
C3 H3 0.9300
C4 C6 1.385(5)
C4 C5 1.491(6)
C5 H5A 0.9600
C5 H5B 0.9600
C5 H5C 0.9600
C6 C7 1.385(5)
C6 H6 0.9300
C8 C9 1.401(5)
C8 H8 0.9300
C9 C14 1.412(5)
C9 C10 1.437(5)
C10 C11 1.406(5)
C11 C12 1.355(6)
C11 H11 0.9300
C12 C13 1.405(6)
C12 H12 0.9300
C13 C14 1.367(5)
C13 C15 1.482(6)
C14 H14 0.9300
C15 C16 1.367(7)
C15 C21 1.404(6)
C16 C17 1.397(7)
C16 H16 0.9300
C17 C18 1.363(8)
C17 H17 0.9300
C18 C20 1.367(9)
C18 H18 0.9300
C20 C21 1.368(9)
C20 H20 0.9300
C21 H21 0.9300

loop_
_geom_torsion_atom_site_label_1
_geom_torsion_atom_site_label_2
_geom_torsion_atom_site_label_3
_geom_torsion_atom_site_label_4
_geom_torsion
O1 C1 C2 C3 179.4(4)
C7 C1 C2 C3 -1.9(5)
C1 C2 C3 C4 0.3(6)
C2 C3 C4 C6 1.3(5)
C2 C3 C4 C5 -178.6(4)
C3 C4 C6 C7 -1.4(5)
C5 C4 C6 C7 178.5(4)
C4 C6 C7 C1 -0.1(5)
C4 C6 C7 N1 178.1(3)
O1 C1 C7 C6 -179.4(3)
C2 C1 C7 C6 1.8(5)
O1 C1 C7 N1 2.3(4)
C2 C1 C7 N1 -176.5(3)
C8 N1 C7 C6 13.7(5)
C8 N1 C7 C1 -168.1(4)
C7 N1 C8 C9 -179.7(3)
N1 C8 C9 C14 -176.8(3)
N1 C8 C9 C10 1.1(5)
C8 C9 C10 O2 1.5(5)
C14 C9 C10 O2 179.3(3)
C8 C9 C10 C11 -178.2(3)
C14 C9 C10 C11 -0.4(5)
O2 C10 C11 C12 -177.0(4)
C9 C10 C11 C12 2.7(6)
C10 C11 C12 C13 -2.9(6)
C11 C12 C13 C14 0.6(6)
C11 C12 C13 C15 -178.6(4)
C12 C13 C14 C9 1.8(5)
C15 C13 C14 C9 -179.0(3)
C8 C9 C14 C13 176.0(3)
C10 C9 C14 C13 -1.9(5)
C14 C13 C15 C16 -44.5(6)
C12 C13 C15 C16 134.7(5)
C14 C13 C15 C21 137.9(5)
C12 C13 C15 C21 -42.9(6)
C21 C15 C16 C17 1.9(7)
C13 C15 C16 C17 -175.8(4)
C15 C16 C17 C18 -0.3(8)
C16 C17 C18 C20 -2.0(9)
C17 C18 C20 C21 2.7(10)
C18 C20 C21 C15 -1.1(9)
C16 C15 C21 C20 -1.2(7)
C13 C15 C21 C20 176.5(5)
